data_1567734
loop_
_publ_author_name
'Sungnoi, Wanna'
'Harmata, Michael'

_publ_section_title
;
 Oxidative bridgehead functionalization of (4 + 3) cycloadducts obtained
 from oxidopyridinium ions
;
_journal_issue 44
_journal_name_full 'RSC Advances'
_journal_page_first 28572
_journal_page_last 28575
_journal_paper_doi 10.1039/D2RA05189C
_journal_volume 12
_journal_year 2022
_chemical_formula_moiety 'C26 H39 F6 N O4 Si'
_chemical_formula_sum 'C26 H39 F6 N O4 Si'
_chemical_formula_weight 571.67
_space_group_crystal_system triclinic
_space_group_IT_number 2
_space_group_name_Hall '-P 1'
_space_group_name_H-M_alt 'P -1'
_atom_sites_solution_hydrogens geom
_atom_sites_solution_primary direct
_atom_sites_solution_secondary difmap
_audit_creation_date 2020-11-11
_audit_creation_method
;
Olex2 1.2
(compiled 2018.05.29 svn.r3508 for OlexSys, GUI svn.r5506)
;
_audit_update_record
;
2022-05-10 deposited with the CCDC.	2022-09-08 downloaded from the CCDC.
;
_cell_angle_alpha 105.3326(16)
_cell_angle_beta 99.3403(19)
_cell_angle_gamma 101.6075(17)
_cell_formula_units_Z 2
_cell_length_a 7.2552(2)
_cell_length_b 13.8552(4)
_cell_length_c 15.7314(5)
_cell_measurement_reflns_used 9791
_cell_measurement_temperature 150.0
_cell_measurement_theta_max 73.55
_cell_measurement_theta_min 2.99
_cell_volume 1454.49(8)
_computing_cell_refinement 'Bruker Apex3 V.2018.1-0/SAINT V8.38A'
_computing_data_collection 'Bruker Apex3 V.2018.1-0'
_computing_data_reduction 'Bruker Apex3 V.2018.1-0/SAINT V8.38A'
_computing_molecular_graphics 'Olex2 (Dolomanov et al., 2009)'
_computing_publication_material 'Olex2 (Dolomanov et al., 2009)'
_computing_structure_refinement 'ShelXL (Sheldrick, 2015)'
_computing_structure_solution 'ShelXS (Sheldrick, 2008)'
_diffrn_ambient_temperature 150.0
_diffrn_measured_fraction_theta_full 0.977
_diffrn_measured_fraction_theta_max 0.964
_diffrn_measurement_device_type 'Bruker X8 Prospector'
_diffrn_measurement_method '\f and \w scans'
_diffrn_radiation_monochromator 'multi-layer optics'
_diffrn_radiation_type CuK\a
_diffrn_radiation_wavelength 1.54178
_diffrn_reflns_av_R_equivalents 0.0294
_diffrn_reflns_av_unetI/netI 0.0149
_diffrn_reflns_Laue_measured_fraction_full 0.977
_diffrn_reflns_Laue_measured_fraction_max 0.964
_diffrn_reflns_limit_h_max 9
_diffrn_reflns_limit_h_min -8
_diffrn_reflns_limit_k_max 17
_diffrn_reflns_limit_k_min -17
_diffrn_reflns_limit_l_max 19
_diffrn_reflns_limit_l_min -19
_diffrn_reflns_number 51591
_diffrn_reflns_point_group_measured_fraction_full 0.977
_diffrn_reflns_point_group_measured_fraction_max 0.964
_diffrn_reflns_theta_full 67.679
_diffrn_reflns_theta_max 74.291
_diffrn_reflns_theta_min 2.992
_diffrn_source 'Incoatec IMuS microfocus Cu tube'
_diffrn_standards_number 0
_exptl_absorpt_coefficient_mu 1.335
_exptl_absorpt_correction_T_max 0.7538
_exptl_absorpt_correction_T_min 0.6606
_exptl_absorpt_correction_type multi-scan
_exptl_absorpt_process_details
;
SADABS-2016/2 (Bruker,2016/2) was used for absorption correction.
wR2(int) was 0.1257 before and 0.0423 after correction.
The Ratio of minimum to maximum transmission is 0.8764.
The \l/2 correction factor is Not present.
;
_exptl_crystal_colour colourless
_exptl_crystal_density_diffrn 1.305
_exptl_crystal_description needle
_exptl_crystal_F_000 604
_exptl_crystal_recrystallization_method 'Re-crystallisation from solvent: Ethanol/water'
_exptl_crystal_size_max 0.43
_exptl_crystal_size_mid 0.08
_exptl_crystal_size_min 0.03
_refine_diff_density_max 0.694
_refine_diff_density_min -0.240
_refine_diff_density_rms 0.042
_refine_ls_extinction_method none
_refine_ls_goodness_of_fit_ref 1.020
_refine_ls_hydrogen_treatment constr
_refine_ls_matrix_type full
_refine_ls_number_parameters 349
_refine_ls_number_reflns 5717
_refine_ls_number_restraints 0
_refine_ls_restrained_S_all 1.020
_refine_ls_R_factor_all 0.0373
_refine_ls_R_factor_gt 0.0340
_refine_ls_shift/su_max 0.000
_refine_ls_shift/su_mean 0.000
_refine_ls_structure_factor_coef Fsqd
_refine_ls_weighting_details 'w=1/[\s^2^(Fo^2^)+(0.0446P)^2^+0.6809P] where P=(Fo^2^+2Fc^2^)/3'
_refine_ls_weighting_scheme calc
_refine_ls_wR_factor_gt 0.0876
_refine_ls_wR_factor_ref 0.0899
_reflns_Friedel_coverage 0.000
_reflns_number_gt 5225
_reflns_number_total 5717
_reflns_threshold_expression 'I > 2\s(I)'
_cod_data_source_file d2ra05189c2.cif
_cod_data_source_block 8a
_cod_database_code 1567734
_shelx_shelxl_version_number 2017/1
_shelx_space_group_comment
;
The symmetry employed for this shelxl refinement is uniquely defined
by the following loop, which should always be used as a source of
symmetry information in preference to the above space-group names.
They are only intended as comments.
;
_shelx_estimated_absorpt_t_max 0.961
_shelx_estimated_absorpt_t_min 0.598
_olex2_refinement_description
;
1. Fixed Uiso
 At 1.2 times of:
  All C(H) groups, All C(H,H) groups
 At 1.5 times of:
  All C(H,H,H) groups
2.a Ternary CH refined with riding coordinates:
 C6(H6), C10(H10), C5(H5)
2.b Secondary CH2 refined with riding coordinates:
 C2(H2A,H2B), C16(H16A,H16B), C17(H17A,H17B), C18(H18A,H18B), C19(H19A,H19B),
 C21(H21A,H21B), C22(H22A,H22B), C20(H20A,H20B)
2.c Aromatic/amide H refined with riding coordinates:
 C4(H4), C8(H8)
2.d Idealised Me refined as rotating group:
 C26(H26A,H26B,H26C), C14(H14A,H14B,H14C), C25(H25A,H25B,H25C), C15(H15A,H15B,
 H15C), C13(H13A,H13B,H13C), C23(H23A,H23B,H23C)
;
_olex2_submission_special_instructions 'No special instructions were received'

loop_
_space_group_symop_operation_xyz
'x, y, z'
'-x, -y, -z'

loop_
_atom_site_label
_atom_site_type_symbol
_atom_site_fract_x
_atom_site_fract_y
_atom_site_fract_z
_atom_site_U_iso_or_equiv
_atom_site_adp_type
_atom_site_occupancy
_atom_site_site_symmetry_order
_atom_site_calc_flag
_atom_site_refinement_flags_posn
_atom_site_refinement_flags_adp
_atom_site_refinement_flags_occupancy
_atom_site_disorder_assembly
_atom_site_disorder_group
Si1 Si 0.20219(6) 0.99409(3) 0.34658(2) 0.02330(10) Uani 1 1 d . . . . .
O1 O 0.37910(13) 0.71888(7) 0.04418(6) 0.0242(2) Uani 1 1 d . . . . .
F2 F 0.30032(13) 0.93516(7) -0.12688(7) 0.0398(2) Uani 1 1 d . . . . .
O2 O 0.17625(13) 0.85638(6) 0.00894(6) 0.01980(19) Uani 1 1 d . . . . .
F4 F -0.08279(13) 0.88474(7) -0.12308(7) 0.0405(2) Uani 1 1 d . . . . .
F6 F -0.19352(13) 0.73148(7) -0.11868(6) 0.0419(2) Uani 1 1 d . . . . .
F1 F 0.48257(13) 0.85878(9) -0.06392(7) 0.0453(3) Uani 1 1 d . . . . .
F5 F -0.05920(15) 0.75400(9) -0.22627(6) 0.0495(3) Uani 1 1 d . . . . .
O4 O -0.34817(14) 0.51497(7) 0.10658(7) 0.0287(2) Uani 1 1 d . . . . .
O3 O -0.07994(15) 0.45917(7) 0.13460(7) 0.0316(2) Uani 1 1 d . . . . .
N1 N -0.06355(15) 0.77895(8) 0.07267(7) 0.0196(2) Uani 1 1 d . . . . .
F3 F 0.31647(18) 0.78390(9) -0.19869(7) 0.0554(3) Uani 1 1 d . . . . .
C3 C 0.22047(18) 0.87776(10) 0.25471(8) 0.0200(3) Uani 1 1 d . . . . .
C6 C 0.16296(18) 0.64427(9) 0.12238(8) 0.0193(3) Uani 1 1 d . . . . .
H6 H 0.200825 0.578794 0.097361 0.023 Uiso 1 1 calc R . . . .
C7 C -0.05394(18) 0.61955(9) 0.10487(8) 0.0196(3) Uani 1 1 d . . . . .
C9 C 0.23777(18) 0.71976(9) 0.07560(8) 0.0184(2) Uani 1 1 d . . . . .
C26 C -0.1676(2) 0.85989(10) 0.08058(10) 0.0257(3) Uani 1 1 d . . . . .
H26A H -0.306262 0.828015 0.056105 0.039 Uiso 1 1 calc GR . . . .
H26B H -0.121029 0.905850 0.046485 0.039 Uiso 1 1 calc GR . . . .
H26C H -0.145351 0.900018 0.144449 0.039 Uiso 1 1 calc GR . . . .
C4 C 0.22105(18) 0.78996(10) 0.27554(9) 0.0204(3) Uani 1 1 d . . . . .
H4 H 0.192301 0.791591 0.332625 0.024 Uiso 1 1 calc R . . . .
C2 C 0.25207(19) 0.89689(9) 0.16645(8) 0.0204(3) Uani 1 1 d . . . . .
H2A H 0.392058 0.909587 0.168140 0.024 Uiso 1 1 calc R . . . .
H2B H 0.214201 0.961012 0.163878 0.024 Uiso 1 1 calc R . . . .
C11 C 0.3134(2) 0.84376(11) -0.11783(9) 0.0272(3) Uani 1 1 d . . . . .
C8 C -0.14802(19) 0.68883(10) 0.08565(8) 0.0199(3) Uani 1 1 d . . . . .
H8 H -0.283657 0.673243 0.080864 0.024 Uiso 1 1 calc R . . . .
C10 C 0.1469(2) 0.79432(10) -0.08162(9) 0.0222(3) Uani 1 1 d . . . . .
H10 H 0.153024 0.722420 -0.083168 0.027 Uiso 1 1 calc R . . . .
C16 C 0.47745(19) 0.69720(11) 0.24489(9) 0.0233(3) Uani 1 1 d . . . . .
H16A H 0.501511 0.636528 0.202651 0.028 Uiso 1 1 calc R . . . .
H16B H 0.544778 0.760003 0.232701 0.028 Uiso 1 1 calc R . . . .
C24 C -0.1567(2) 0.52392(10) 0.11651(9) 0.0221(3) Uani 1 1 d . . . . .
C1 C 0.14231(18) 0.80961(9) 0.07815(8) 0.0184(2) Uani 1 1 d . . . . .
C5 C 0.25857(19) 0.68871(10) 0.22587(8) 0.0199(3) Uani 1 1 d . . . . .
H5 H 0.200756 0.636440 0.253825 0.024 Uiso 1 1 calc R . . . .
C12 C -0.0482(2) 0.79127(11) -0.13792(10) 0.0295(3) Uani 1 1 d . . . . .
C17 C 0.5632(2) 0.70257(12) 0.34193(9) 0.0273(3) Uani 1 1 d . . . . .
H17A H 0.563157 0.770081 0.383584 0.033 Uiso 1 1 calc R . . . .
H17B H 0.480685 0.647402 0.358380 0.033 Uiso 1 1 calc R . . . .
C18 C 0.7685(2) 0.68997(12) 0.35404(10) 0.0287(3) Uani 1 1 d . . . . .
H18A H 0.851603 0.747835 0.341058 0.034 Uiso 1 1 calc R . . . .
H18B H 0.768899 0.624887 0.308933 0.034 Uiso 1 1 calc R . . . .
C14 C 0.2232(2) 0.96469(12) 0.45664(10) 0.0340(3) Uani 1 1 d . . . . .
H14A H 0.107811 0.911990 0.453761 0.051 Uiso 1 1 calc GR . . . .
H14B H 0.234854 1.027875 0.505662 0.051 Uiso 1 1 calc GR . . . .
H14C H 0.337978 0.938798 0.468141 0.051 Uiso 1 1 calc GR . . . .
C19 C 0.8568(2) 0.68752(12) 0.44840(10) 0.0289(3) Uani 1 1 d . . . . .
H19A H 0.879480 0.756967 0.492474 0.035 Uiso 1 1 calc R . . . .
H19B H 0.763838 0.638040 0.466210 0.035 Uiso 1 1 calc R . . . .
C21 C 1.1398(2) 0.64823(12) 0.54381(10) 0.0297(3) Uani 1 1 d . . . . .
H21A H 1.174464 0.717409 0.589621 0.036 Uiso 1 1 calc R . . . .
H21B H 1.044907 0.601077 0.562871 0.036 Uiso 1 1 calc R . . . .
C22 C 1.3198(2) 0.60843(12) 0.54050(10) 0.0330(3) Uani 1 1 d . . . . .
H22A H 1.413441 0.655285 0.520598 0.040 Uiso 1 1 calc R . . . .
H22B H 1.284271 0.539157 0.494788 0.040 Uiso 1 1 calc R . . . .
C25 C -0.4594(2) 0.43017(11) 0.12820(11) 0.0327(3) Uani 1 1 d . . . . .
H25A H -0.461764 0.364691 0.084194 0.049 Uiso 1 1 calc GR . . . .
H25B H -0.591813 0.437034 0.126014 0.049 Uiso 1 1 calc GR . . . .
H25C H -0.400592 0.430969 0.189111 0.049 Uiso 1 1 calc GR . . . .
C20 C 1.0468(2) 0.65606(12) 0.45248(10) 0.0312(3) Uani 1 1 d . . . . .
H20A H 1.139703 0.707042 0.436127 0.037 Uiso 1 1 calc R . . . .
H20B H 1.023786 0.588083 0.406163 0.037 Uiso 1 1 calc R . . . .
C15 C -0.0329(3) 1.02653(14) 0.32094(11) 0.0418(4) Uani 1 1 d . . . . .
H15A H -0.042765 1.048443 0.266386 0.063 Uiso 1 1 calc GR . . . .
H15B H -0.041111 1.082838 0.372018 0.063 Uiso 1 1 calc GR . . . .
H15C H -0.138835 0.965422 0.310899 0.063 Uiso 1 1 calc GR . . . .
C13 C 0.4035(3) 1.10471(13) 0.35475(12) 0.0472(4) Uani 1 1 d . . . . .
H13A H 0.526610 1.086434 0.367152 0.071 Uiso 1 1 calc GR . . . .
H13B H 0.402754 1.165150 0.403926 0.071 Uiso 1 1 calc GR . . . .
H13C H 0.387640 1.121043 0.297496 0.071 Uiso 1 1 calc GR . . . .
C23 C 1.4172(3) 0.60056(14) 0.63086(11) 0.0420(4) Uani 1 1 d . . . . .
H23A H 1.527007 0.570517 0.623224 0.063 Uiso 1 1 calc GR . . . .
H23B H 1.324195 0.556326 0.652234 0.063 Uiso 1 1 calc GR . . . .
H23C H 1.463117 0.669787 0.675263 0.063 Uiso 1 1 calc GR . . . .

loop_
_atom_site_aniso_label
_atom_site_aniso_U_11
_atom_site_aniso_U_22
_atom_site_aniso_U_33
_atom_site_aniso_U_23
_atom_site_aniso_U_13
_atom_site_aniso_U_12
Si1 0.0297(2) 0.02202(18) 0.01841(17) 0.00507(13) 0.00574(14) 0.00848(14)
O1 0.0211(5) 0.0298(5) 0.0263(5) 0.0118(4) 0.0084(4) 0.0104(4)
F2 0.0352(5) 0.0373(5) 0.0617(6) 0.0335(5) 0.0183(4) 0.0116(4)
O2 0.0242(5) 0.0172(4) 0.0191(4) 0.0078(3) 0.0053(4) 0.0045(3)
F4 0.0307(5) 0.0396(5) 0.0569(6) 0.0265(4) 0.0011(4) 0.0131(4)
F6 0.0299(5) 0.0452(5) 0.0418(5) 0.0203(4) -0.0035(4) -0.0097(4)
F1 0.0249(5) 0.0775(7) 0.0504(6) 0.0426(5) 0.0123(4) 0.0166(5)
F5 0.0518(6) 0.0641(7) 0.0230(4) 0.0123(4) -0.0038(4) 0.0047(5)
O4 0.0246(5) 0.0207(5) 0.0421(6) 0.0115(4) 0.0125(4) 0.0022(4)
O3 0.0338(6) 0.0199(5) 0.0418(6) 0.0145(4) 0.0040(5) 0.0055(4)
N1 0.0177(5) 0.0180(5) 0.0258(5) 0.0095(4) 0.0057(4) 0.0066(4)
F3 0.0716(8) 0.0612(7) 0.0372(5) 0.0086(5) 0.0328(5) 0.0179(6)
C3 0.0180(6) 0.0205(6) 0.0200(6) 0.0051(5) 0.0030(5) 0.0045(5)
C6 0.0207(6) 0.0173(6) 0.0214(6) 0.0067(5) 0.0044(5) 0.0072(5)
C7 0.0200(6) 0.0179(6) 0.0202(6) 0.0059(5) 0.0042(5) 0.0037(5)
C9 0.0176(6) 0.0186(6) 0.0169(6) 0.0040(5) 0.0007(5) 0.0043(5)
C26 0.0233(7) 0.0233(7) 0.0354(7) 0.0123(6) 0.0077(6) 0.0117(5)
C4 0.0193(6) 0.0233(6) 0.0193(6) 0.0068(5) 0.0047(5) 0.0064(5)
C2 0.0213(6) 0.0175(6) 0.0214(6) 0.0060(5) 0.0042(5) 0.0035(5)
C11 0.0311(8) 0.0325(7) 0.0253(7) 0.0148(6) 0.0095(6) 0.0142(6)
C8 0.0182(6) 0.0200(6) 0.0205(6) 0.0059(5) 0.0039(5) 0.0033(5)
C10 0.0286(7) 0.0190(6) 0.0200(6) 0.0077(5) 0.0044(5) 0.0067(5)
C16 0.0220(7) 0.0258(7) 0.0240(6) 0.0089(5) 0.0043(5) 0.0095(5)
C24 0.0252(7) 0.0182(6) 0.0205(6) 0.0043(5) 0.0046(5) 0.0033(5)
C1 0.0190(6) 0.0177(6) 0.0199(6) 0.0083(5) 0.0053(5) 0.0043(5)
C5 0.0212(7) 0.0191(6) 0.0217(6) 0.0091(5) 0.0043(5) 0.0068(5)
C12 0.0286(8) 0.0304(7) 0.0273(7) 0.0135(6) 0.0009(6) 0.0009(6)
C17 0.0251(7) 0.0334(7) 0.0248(7) 0.0100(6) 0.0035(6) 0.0108(6)
C18 0.0252(7) 0.0350(8) 0.0275(7) 0.0129(6) 0.0024(6) 0.0095(6)
C14 0.0420(9) 0.0336(8) 0.0251(7) 0.0060(6) 0.0065(6) 0.0115(7)
C19 0.0275(7) 0.0321(7) 0.0263(7) 0.0104(6) 0.0013(6) 0.0083(6)
C21 0.0284(8) 0.0332(8) 0.0278(7) 0.0134(6) 0.0014(6) 0.0069(6)
C22 0.0321(8) 0.0340(8) 0.0313(7) 0.0109(6) -0.0003(6) 0.0100(6)
C25 0.0358(8) 0.0212(7) 0.0387(8) 0.0069(6) 0.0176(7) -0.0025(6)
C20 0.0276(8) 0.0393(8) 0.0298(7) 0.0169(6) 0.0029(6) 0.0102(6)
C15 0.0559(11) 0.0458(9) 0.0298(8) 0.0071(7) 0.0109(7) 0.0317(8)
C13 0.0615(12) 0.0281(8) 0.0410(9) 0.0029(7) 0.0132(8) -0.0039(8)
C23 0.0427(10) 0.0434(9) 0.0370(9) 0.0125(7) -0.0061(7) 0.0163(7)

loop_
_atom_type_symbol
_atom_type_description
_atom_type_scat_dispersion_real
_atom_type_scat_dispersion_imag
_atom_type_scat_source
C C 0.0181 0.0091 'International Tables Vol C Tables 4.2.6.8 and 6.1.1.4'
H H 0.0000 0.0000 'International Tables Vol C Tables 4.2.6.8 and 6.1.1.4'
N N 0.0311 0.0180 'International Tables Vol C Tables 4.2.6.8 and 6.1.1.4'
O O 0.0492 0.0322 'International Tables Vol C Tables 4.2.6.8 and 6.1.1.4'
F F 0.0727 0.0534 'International Tables Vol C Tables 4.2.6.8 and 6.1.1.4'
Si Si 0.2541 0.3302 'International Tables Vol C Tables 4.2.6.8 and 6.1.1.4'

loop_
_geom_angle_atom_site_label_1
_geom_angle_atom_site_label_2
_geom_angle_atom_site_label_3
_geom_angle
_geom_angle_site_symmetry_1
_geom_angle_site_symmetry_3
_geom_angle_publ_flag
C14 Si1 C3 109.43(6) . . ?
C15 Si1 C3 111.99(7) . . ?
C15 Si1 C14 107.67(8) . . ?
C13 Si1 C3 107.31(7) . . ?
C13 Si1 C14 110.40(8) . . ?
C13 Si1 C15 110.06(9) . . ?
C10 O2 C1 120.45(9) . . ?
C24 O4 C25 117.13(11) . . ?
C8 N1 C26 118.42(11) . . ?
C8 N1 C1 121.75(10) . . ?
C1 N1 C26 117.28(10) . . ?
C4 C3 Si1 117.80(10) . . ?
C4 C3 C2 125.97(11) . . ?
C2 C3 Si1 115.97(9) . . ?
C7 C6 C5 111.70(10) . . ?
C9 C6 C7 110.69(10) . . ?
C9 C6 C5 109.53(10) . . ?
C8 C7 C6 120.12(11) . . ?
C8 C7 C24 121.36(12) . . ?
C24 C7 C6 118.33(11) . . ?
O1 C9 C6 123.30(11) . . ?
O1 C9 C1 119.08(11) . . ?
C6 C9 C1 117.22(10) . . ?
C3 C4 C5 132.60(12) . . ?
C3 C2 C1 116.44(10) . . ?
F2 C11 C10 112.33(11) . . ?
F1 C11 F2 107.15(12) . . ?
F1 C11 F3 107.07(12) . . ?
F1 C11 C10 111.72(11) . . ?
F3 C11 F2 107.00(12) . . ?
F3 C11 C10 111.27(12) . . ?
C7 C8 N1 125.03(12) . . ?
O2 C10 C11 105.87(10) . . ?
O2 C10 C12 111.08(11) . . ?
C12 C10 C11 110.78(11) . . ?
C17 C16 C5 113.45(11) . . ?
O4 C24 C7 112.65(11) . . ?
O3 C24 O4 122.97(12) . . ?
O3 C24 C7 124.37(13) . . ?
O2 C1 N1 109.69(10) . . ?
O2 C1 C9 112.63(10) . . ?
O2 C1 C2 103.04(9) . . ?
N1 C1 C9 112.42(10) . . ?
N1 C1 C2 112.55(10) . . ?
C9 C1 C2 106.12(10) . . ?
C4 C5 C6 115.99(10) . . ?
C4 C5 C16 109.99(10) . . ?
C16 C5 C6 111.82(10) . . ?
F4 C12 C10 112.57(11) . . ?
F6 C12 F4 106.49(13) . . ?
F6 C12 C10 111.36(11) . . ?
F5 C12 F4 107.14(12) . . ?
F5 C12 F6 107.34(12) . . ?
F5 C12 C10 111.62(13) . . ?
C18 C17 C16 112.29(11) . . ?
C17 C18 C19 114.54(12) . . ?
C20 C19 C18 112.48(12) . . ?
C22 C21 C20 112.26(12) . . ?
C21 C22 C23 113.61(13) . . ?
C19 C20 C21 115.40(12) . . ?

loop_
_geom_bond_atom_site_label_1
_geom_bond_atom_site_label_2
_geom_bond_distance
_geom_bond_site_symmetry_2
_geom_bond_publ_flag
Si1 C3 1.9028(13) . ?
Si1 C14 1.8705(15) . ?
Si1 C15 1.8589(17) . ?
Si1 C13 1.8528(18) . ?
O1 C9 1.2092(16) . ?
F2 C11 1.3312(16) . ?
O2 C10 1.4123(15) . ?
O2 C1 1.4359(14) . ?
F4 C12 1.3357(18) . ?
F6 C12 1.3319(17) . ?
F1 C11 1.3173(18) . ?
F5 C12 1.3314(17) . ?
O4 C24 1.3488(17) . ?
O4 C25 1.4375(16) . ?
O3 C24 1.2169(16) . ?
N1 C26 1.4633(16) . ?
N1 C8 1.3579(16) . ?
N1 C1 1.4499(16) . ?
F3 C11 1.3286(17) . ?
C3 C4 1.3415(18) . ?
C3 C2 1.5245(17) . ?
C6 C7 1.5040(18) . ?
C6 C9 1.4961(17) . ?
C6 C5 1.5627(17) . ?
C7 C8 1.3522(18) . ?
C7 C24 1.4561(18) . ?
C9 C1 1.5364(17) . ?
C4 C5 1.5151(17) . ?
C2 C1 1.5463(17) . ?
C11 C10 1.5326(19) . ?
C10 C12 1.530(2) . ?
C16 C5 1.5418(18) . ?
C16 C17 1.5283(18) . ?
C17 C18 1.522(2) . ?
C18 C19 1.5303(19) . ?
C19 C20 1.524(2) . ?
C21 C22 1.520(2) . ?
C21 C20 1.5259(19) . ?
C22 C23 1.523(2) . ?
